data_4035481
loop_
_publ_author_name
'Krishnaswamy, Shobhana'
'Shashidhar, Mysore S.'

_publ_section_title
;
 Correlation of Intermolecular Acyl Transfer Reactivity with Noncovalent
 Lattice Interactions in Molecular Crystals: Toward Prediction of
 Reactivity of Organic Molecules in the Solid State.
;
_journal_issue 7
_journal_name_full 'The Journal of organic chemistry'
_journal_page_first 3952
_journal_page_last 3959
_journal_paper_doi 10.1021/acs.joc.8b00293
_journal_volume 83
_journal_year 2018
_chemical_formula_moiety 'C23 H22 O8'
_chemical_formula_sum 'C23 H22 O8'
_chemical_formula_weight 426.40
_chemical_name_systematic
;
'2,6-di-O-(4-toluoyl) myo-inositol 1,3,5-orthoformate' 
;
_space_group_crystal_system triclinic
_space_group_IT_number 2
_space_group_name_Hall '-P 1'
_space_group_name_H-M_alt 'P -1'
_atom_sites_solution_hydrogens mixed
_audit_creation_method SHELXL-2014/7
_cell_angle_alpha 108.274(4)
_cell_angle_beta 98.891(4)
_cell_angle_gamma 90.870(4)
_cell_formula_units_Z 2
_cell_length_a 6.8474(15)
_cell_length_b 11.558(3)
_cell_length_c 13.858(3)
_cell_measurement_reflns_used 1468
_cell_measurement_temperature 297(2)
_cell_measurement_theta_max 21.10
_cell_measurement_theta_min 2.79
_cell_volume 1026.6(4)
_computing_cell_refinement 'BRUKER SAINT'
_computing_data_collection 'BRUKER SMART'
_computing_data_reduction 'BRUKER SAINT'
_computing_molecular_graphics 'SHELXTL, Ortep3, Mercury 3.8'
_computing_publication_material 'SHELXTL, Platon'
_computing_structure_refinement 'SHELXL-2014/7 (Sheldrick, 2014)'
_computing_structure_solution 'SHELXS-97 (Sheldrick, 1990)'
_diffrn_ambient_temperature 297(2)
_diffrn_measured_fraction_theta_full 0.996
_diffrn_measured_fraction_theta_max 0.996
_diffrn_measurement_device_type 'CCD Area Detector'
_diffrn_measurement_method 'Phi and Omega Scan'
_diffrn_radiation_type MoK\a
_diffrn_radiation_wavelength 0.71073
_diffrn_reflns_av_R_equivalents 0.0447
_diffrn_reflns_av_unetI/netI 0.0648
_diffrn_reflns_Laue_measured_fraction_full 0.996
_diffrn_reflns_Laue_measured_fraction_max 0.996
_diffrn_reflns_limit_h_max 8
_diffrn_reflns_limit_h_min -8
_diffrn_reflns_limit_k_max 13
_diffrn_reflns_limit_k_min -13
_diffrn_reflns_limit_l_max 16
_diffrn_reflns_limit_l_min -16
_diffrn_reflns_number 9911
_diffrn_reflns_point_group_measured_fraction_full 0.996
_diffrn_reflns_point_group_measured_fraction_max 0.996
_diffrn_reflns_theta_full 24.989
_diffrn_reflns_theta_max 24.989
_diffrn_reflns_theta_min 1.860
_diffrn_source 'fine-focus sealed tube'
_exptl_absorpt_coefficient_mu 0.105
_exptl_absorpt_correction_T_max 1.000
_exptl_absorpt_correction_T_min 0.728
_exptl_absorpt_correction_type multi-scan
_exptl_absorpt_process_details 'Bruker Sadabs'
_exptl_crystal_colour colorless
_exptl_crystal_density_diffrn 1.379
_exptl_crystal_description 'thin plate'
_exptl_crystal_F_000 448
_exptl_crystal_size_max 0.151
_exptl_crystal_size_mid 0.052
_exptl_crystal_size_min 0.034
_refine_diff_density_max 0.169
_refine_diff_density_min -0.199
_refine_diff_density_rms 0.044
_refine_ls_extinction_method none
_refine_ls_goodness_of_fit_ref 1.149
_refine_ls_hydrogen_treatment mixed
_refine_ls_matrix_type full
_refine_ls_number_parameters 286
_refine_ls_number_reflns 3606
_refine_ls_number_restraints 0
_refine_ls_restrained_S_all 1.149
_refine_ls_R_factor_all 0.1209
_refine_ls_R_factor_gt 0.0775
_refine_ls_shift/su_max 0.000
_refine_ls_shift/su_mean 0.000
_refine_ls_structure_factor_coef Fsqd
_refine_ls_weighting_details 'w=1/[\s^2^(Fo^2^)+(0.0496P)^2^+0.2077P] where P=(Fo^2^+2Fc^2^)/3'
_refine_ls_weighting_scheme calc
_refine_ls_wR_factor_gt 0.1411
_refine_ls_wR_factor_ref 0.1571
_reflns_Friedel_coverage 0.000
_reflns_number_gt 2342
_reflns_number_total 3606
_reflns_threshold_expression 'I > 2\s(I)'
_cod_data_source_file jo8b00293_si_002.cif
_cod_data_source_block 10
_cod_database_code 4035481
_shelx_shelxl_version_number 2014/7
_shelx_space_group_comment
;
The symmetry employed for this shelxl refinement is uniquely defined
by the following loop, which should always be used as a source of
symmetry information in preference to the above space-group names.
They are only intended as comments.
;
_shelx_estimated_absorpt_t_min 0.984
_shelx_estimated_absorpt_t_max 0.996

loop_
_space_group_symop_operation_xyz
'x, y, z'
'-x, -y, -z'

loop_
_atom_site_label
_atom_site_type_symbol
_atom_site_fract_x
_atom_site_fract_y
_atom_site_fract_z
_atom_site_U_iso_or_equiv
_atom_site_adp_type
_atom_site_occupancy
_atom_site_site_symmetry_order
_atom_site_calc_flag
_atom_site_refinement_flags_posn
_atom_site_refinement_flags_adp
C1 C -0.0650(5) 0.7460(3) 0.3758(3) 0.0386(8) Uani 1 1 d . .
H1 H -0.1462 0.7376 0.3089 0.046 Uiso 1 1 calc R U
C2 C 0.0153(4) 0.6242(3) 0.3761(3) 0.0352(8) Uani 1 1 d . .
H2 H 0.1075 0.6001 0.3269 0.042 Uiso 1 1 calc R U
C3 C 0.1210(5) 0.6381(3) 0.4831(3) 0.0379(8) Uani 1 1 d . .
H3 H 0.1623 0.5587 0.4870 0.045 Uiso 1 1 calc R U
C4 C 0.3029(5) 0.7283(3) 0.5098(3) 0.0454(9) Uani 1 1 d . .
H4 H 0.3684 0.7400 0.5806 0.055 Uiso 1 1 calc R U
C5 C 0.2286(5) 0.8490(3) 0.5017(3) 0.0397(9) Uani 1 1 d . .
H5 H 0.3401 0.9102 0.5193 0.048 Uiso 1 1 calc R U
C6 C 0.1075(5) 0.8416(3) 0.3984(3) 0.0395(8) Uani 1 1 d . .
H6 H 0.0568 0.9212 0.4011 0.047 Uiso 1 1 calc R U
C7 C -0.0664(5) 0.8003(3) 0.5527(3) 0.0416(9) Uani 1 1 d . .
H7 H -0.1509 0.8306 0.6051 0.050 Uiso 1 1 calc R U
C8 C -0.1724(5) 0.4545(3) 0.2521(3) 0.0444(9) Uani 1 1 d . .
C9 C -0.3498(5) 0.3685(3) 0.2280(3) 0.0422(9) Uani 1 1 d . .
C10 C -0.3649(6) 0.2645(4) 0.1439(3) 0.0687(12) Uani 1 1 d . .
H10 H -0.2667 0.2506 0.1029 0.082 Uiso 1 1 calc R U
C11 C -0.5255(7) 0.1805(4) 0.1201(4) 0.0766(14) Uani 1 1 d . .
H11 H -0.5317 0.1099 0.0638 0.092 Uiso 1 1 calc R U
C12 C -0.6763(6) 0.1985(4) 0.1775(4) 0.0641(12) Uani 1 1 d . .
C13 C -0.6622(5) 0.3046(4) 0.2601(3) 0.0586(11) Uani 1 1 d . .
H13 H -0.7639 0.3202 0.2989 0.070 Uiso 1 1 calc R U
C14 C -0.5007(5) 0.3880(3) 0.2865(3) 0.0481(9) Uani 1 1 d . .
H14 H -0.4931 0.4576 0.3438 0.058 Uiso 1 1 calc R U
C15 C -0.8500(7) 0.1059(4) 0.1491(4) 0.1010(18) Uani 1 1 d . .
H15A H -0.9239 0.1027 0.0834 0.151 Uiso 1 1 calc R U
H15B H -0.9339 0.1289 0.2005 0.151 Uiso 1 1 calc R U
H15C H -0.8030 0.0270 0.1452 0.151 Uiso 1 1 calc R U
C16 C 0.3459(5) 0.8832(3) 0.3038(3) 0.0398(8) Uani 1 1 d . .
C17 C 0.4763(5) 0.8246(3) 0.2282(2) 0.0379(8) Uani 1 1 d . .
C18 C 0.6187(5) 0.8975(3) 0.2097(3) 0.0483(10) Uani 1 1 d . .
H18 H 0.6262 0.9817 0.2414 0.058 Uiso 1 1 calc R U
C19 C 0.7486(6) 0.8463(4) 0.1449(3) 0.0612(11) Uani 1 1 d . .
H19 H 0.8434 0.8967 0.1333 0.073 Uiso 1 1 calc R U
C20 C 0.7426(6) 0.7215(4) 0.0961(3) 0.0566(11) Uani 1 1 d . .
C21 C 0.5981(6) 0.6502(4) 0.1154(3) 0.0596(11) Uani 1 1 d . .
H21 H 0.5899 0.5661 0.0834 0.072 Uiso 1 1 calc R U
C22 C 0.4673(5) 0.6996(3) 0.1799(3) 0.0468(9) Uani 1 1 d . .
H22 H 0.3723 0.6493 0.1913 0.056 Uiso 1 1 calc R U
C23 C 0.8912(7) 0.6653(5) 0.0279(4) 0.0988(18) Uani 1 1 d . .
H23A H 0.9965 0.7253 0.0366 0.148 Uiso 1 1 calc R U
H23B H 0.8270 0.6374 -0.0428 0.148 Uiso 1 1 calc R U
H23C H 0.9444 0.5975 0.0467 0.148 Uiso 1 1 calc R U
O1 O -0.1803(3) 0.7894(2) 0.45714(18) 0.0421(6) Uani 1 1 d . .
O2 O -0.1494(3) 0.5333(2) 0.34754(18) 0.0432(6) Uani 1 1 d . .
O3 O -0.0073(3) 0.6872(2) 0.55748(17) 0.0427(6) Uani 1 1 d . .
O4 O 0.4332(4) 0.6744(3) 0.4400(2) 0.0583(8) Uani 1 1 d . .
O5 O 0.0946(3) 0.8863(2) 0.57594(18) 0.0474(6) Uani 1 1 d . .
O6 O 0.2185(3) 0.8003(2) 0.31492(17) 0.0451(6) Uani 1 1 d . .
O7 O -0.0652(4) 0.4556(3) 0.1920(2) 0.0789(10) Uani 1 1 d . .
O8 O 0.3553(3) 0.9899(2) 0.3524(2) 0.0544(7) Uani 1 1 d . .
H4A H 0.537(7) 0.718(4) 0.460(4) 0.102(19) Uiso 1 1 d . .

loop_
_atom_site_aniso_label
_atom_site_aniso_U_11
_atom_site_aniso_U_22
_atom_site_aniso_U_33
_atom_site_aniso_U_23
_atom_site_aniso_U_13
_atom_site_aniso_U_12
C1 0.0300(18) 0.046(2) 0.042(2) 0.0170(17) 0.0082(16) 0.0004(16)
C2 0.0303(17) 0.0309(19) 0.044(2) 0.0089(16) 0.0124(16) -0.0041(15)
C3 0.0354(19) 0.0312(19) 0.048(2) 0.0122(17) 0.0091(17) 0.0044(15)
C4 0.0338(19) 0.048(2) 0.053(2) 0.0145(19) 0.0062(18) 0.0022(17)
C5 0.0321(18) 0.037(2) 0.047(2) 0.0083(17) 0.0097(17) -0.0082(16)
C6 0.0386(19) 0.036(2) 0.047(2) 0.0135(17) 0.0174(17) 0.0033(16)
C7 0.044(2) 0.039(2) 0.044(2) 0.0107(18) 0.0196(18) 0.0040(17)
C8 0.039(2) 0.043(2) 0.045(2) 0.0060(19) 0.0076(18) 0.0034(17)
C9 0.041(2) 0.035(2) 0.044(2) 0.0064(17) 0.0012(17) 0.0005(16)
C10 0.063(3) 0.058(3) 0.069(3) 0.000(2) 0.006(2) -0.003(2)
C11 0.086(3) 0.046(3) 0.070(3) -0.006(2) -0.017(3) -0.014(3)
C12 0.061(3) 0.057(3) 0.069(3) 0.030(2) -0.023(2) -0.017(2)
C13 0.042(2) 0.065(3) 0.071(3) 0.031(2) -0.003(2) -0.011(2)
C14 0.045(2) 0.045(2) 0.052(2) 0.0158(19) 0.0012(18) -0.0063(18)
C15 0.090(4) 0.086(4) 0.116(4) 0.046(3) -0.040(3) -0.050(3)
C16 0.0340(19) 0.038(2) 0.051(2) 0.0184(19) 0.0087(17) -0.0011(16)
C17 0.0340(18) 0.043(2) 0.038(2) 0.0150(17) 0.0049(16) 0.0036(16)
C18 0.046(2) 0.054(2) 0.050(2) 0.0192(19) 0.0177(19) -0.0011(19)
C19 0.053(2) 0.078(3) 0.066(3) 0.033(3) 0.030(2) 0.003(2)
C20 0.056(3) 0.077(3) 0.040(2) 0.019(2) 0.0176(19) 0.023(2)
C21 0.064(3) 0.061(3) 0.047(3) 0.005(2) 0.011(2) 0.014(2)
C22 0.042(2) 0.042(2) 0.049(2) 0.0055(19) 0.0080(18) -0.0032(17)
C23 0.095(4) 0.131(5) 0.092(4) 0.044(3) 0.058(3) 0.050(3)
O1 0.0313(12) 0.0478(15) 0.0511(16) 0.0173(12) 0.0155(12) 0.0086(11)
O2 0.0389(13) 0.0373(14) 0.0481(16) 0.0034(12) 0.0141(11) -0.0088(11)
O3 0.0434(14) 0.0395(14) 0.0489(15) 0.0163(12) 0.0141(12) 0.0015(11)
O4 0.0271(14) 0.0605(18) 0.082(2) 0.0132(16) 0.0145(14) 0.0026(14)
O5 0.0501(15) 0.0370(14) 0.0495(15) 0.0025(12) 0.0167(12) -0.0055(12)
O6 0.0468(14) 0.0413(14) 0.0496(15) 0.0125(12) 0.0198(12) -0.0035(12)
O7 0.0617(18) 0.098(2) 0.0565(18) -0.0128(16) 0.0312(16) -0.0192(17)
O8 0.0547(16) 0.0334(15) 0.0766(19) 0.0096(14) 0.0324(14) -0.0001(12)

loop_
_atom_type_symbol
_atom_type_description
_atom_type_scat_dispersion_real
_atom_type_scat_dispersion_imag
_atom_type_scat_source
C C 0.0033 0.0016 'International Tables Vol C Tables 4.2.6.8 and 6.1.1.4'
H H 0.0000 0.0000 'International Tables Vol C Tables 4.2.6.8 and 6.1.1.4'
O O 0.0106 0.0060 'International Tables Vol C Tables 4.2.6.8 and 6.1.1.4'

loop_
_geom_angle_atom_site_label_1
_geom_angle_atom_site_label_2
_geom_angle_atom_site_label_3
_geom_angle
O1 C1 C2 110.1(3)
O1 C1 C6 106.5(3)
C2 C1 C6 109.6(3)
O1 C1 H1 110.2
C2 C1 H1 110.2
C6 C1 H1 110.2
O2 C2 C3 110.0(3)
O2 C2 C1 108.7(2)
C3 C2 C1 108.3(3)
O2 C2 H2 109.9
C3 C2 H2 109.9
C1 C2 H2 109.9
O3 C3 C2 110.2(2)
O3 C3 C4 107.6(3)
C2 C3 C4 109.6(3)
O3 C3 H3 109.8
C2 C3 H3 109.8
C4 C3 H3 109.8
O4 C4 C5 114.4(3)
O4 C4 C3 106.6(3)
C5 C4 C3 107.1(3)
O4 C4 H4 109.5
C5 C4 H4 109.5
C3 C4 H4 109.5
O5 C5 C6 105.6(2)
O5 C5 C4 105.9(3)
C6 C5 C4 115.0(3)
O5 C5 H5 110.0
C6 C5 H5 110.0
C4 C5 H5 110.0
O6 C6 C5 112.5(3)
O6 C6 C1 106.4(3)
C5 C6 C1 107.6(3)
O6 C6 H6 110.1
C5 C6 H6 110.1
C1 C6 H6 110.1
O3 C7 O1 111.2(3)
O3 C7 O5 112.1(3)
O1 C7 O5 111.2(3)
O3 C7 H7 107.4
O1 C7 H7 107.4
O5 C7 H7 107.4
O7 C8 O2 123.6(3)
O7 C8 C9 124.0(3)
O2 C8 C9 112.4(3)
C10 C9 C14 118.5(4)
C10 C9 C8 118.4(4)
C14 C9 C8 123.1(3)
C9 C10 C11 120.3(4)
C9 C10 H10 119.8
C11 C10 H10 119.8
C12 C11 C10 121.8(4)
C12 C11 H11 119.1
C10 C11 H11 119.1
C11 C12 C13 117.4(4)
C11 C12 C15 120.6(5)
C13 C12 C15 122.0(5)
C12 C13 C14 121.6(4)
C12 C13 H13 119.2
C14 C13 H13 119.2
C13 C14 C9 120.4(4)
C13 C14 H14 119.8
C9 C14 H14 119.8
C12 C15 H15A 109.5
C12 C15 H15B 109.5
H15A C15 H15B 109.5
C12 C15 H15C 109.5
H15A C15 H15C 109.5
H15B C15 H15C 109.5
O8 C16 O6 123.2(3)
O8 C16 C17 125.3(3)
O6 C16 C17 111.4(3)
C18 C17 C22 118.9(3)
C18 C17 C16 118.4(3)
C22 C17 C16 122.6(3)
C19 C18 C17 120.3(4)
C19 C18 H18 119.9
C17 C18 H18 119.9
C18 C19 C20 121.8(4)
C18 C19 H19 119.1
C20 C19 H19 119.1
C19 C20 C21 117.0(4)
C19 C20 C23 121.4(4)
C21 C20 C23 121.6(4)
C22 C21 C20 122.1(4)
C22 C21 H21 118.9
C20 C21 H21 118.9
C21 C22 C17 120.0(3)
C21 C22 H22 120.0
C17 C22 H22 120.0
C20 C23 H23A 109.5
C20 C23 H23B 109.5
H23A C23 H23B 109.5
C20 C23 H23C 109.5
H23A C23 H23C 109.5
H23B C23 H23C 109.5
C7 O1 C1 110.7(2)
C8 O2 C2 116.1(3)
C7 O3 C3 110.2(2)
C4 O4 H4A 106(3)
C7 O5 C5 111.3(2)
C16 O6 C6 116.9(3)

loop_
_geom_bond_atom_site_label_1
_geom_bond_atom_site_label_2
_geom_bond_distance
C1 O1 1.442(4)
C1 C2 1.521(4)
C1 C6 1.530(4)
C1 H1 0.9800
C2 O2 1.448(3)
C2 C3 1.504(4)
C2 H2 0.9800
C3 O3 1.444(4)
C3 C4 1.533(4)
C3 H3 0.9800
C4 O4 1.424(4)
C4 C5 1.523(5)
C4 H4 0.9800
C5 O5 1.453(4)
C5 C6 1.516(5)
C5 H5 0.9800
C6 O6 1.443(4)
C6 H6 0.9800
C7 O3 1.393(4)
C7 O1 1.397(4)
C7 O5 1.402(4)
C7 H7 0.9800
C8 O7 1.195(4)
C8 O2 1.334(4)
C8 C9 1.485(5)
C9 C10 1.377(5)
C9 C14 1.388(5)
C10 C11 1.384(5)
C10 H10 0.9300
C11 C12 1.378(6)
C11 H11 0.9300
C12 C13 1.380(6)
C12 C15 1.506(5)
C13 C14 1.381(4)
C13 H13 0.9300
C14 H14 0.9300
C15 H15A 0.9600
C15 H15B 0.9600
C15 H15C 0.9600
C16 O8 1.200(4)
C16 O6 1.346(4)
C16 C17 1.489(4)
C17 C18 1.384(4)
C17 C22 1.384(4)
C18 C19 1.371(5)
C18 H18 0.9300
C19 C20 1.385(5)
C19 H19 0.9300
C20 C21 1.387(5)
C20 C23 1.510(5)
C21 C22 1.368(5)
C21 H21 0.9300
C22 H22 0.9300
C23 H23A 0.9600
C23 H23B 0.9600
C23 H23C 0.9600
O4 H4A 0.82(4)

loop_
_geom_hbond_atom_site_label_D
_geom_hbond_atom_site_label_H
_geom_hbond_atom_site_label_A
_geom_hbond_distance_DH
_geom_hbond_distance_HA
_geom_hbond_distance_DA
_geom_hbond_angle_DHA
_geom_hbond_site_symmetry_A
O4 H4A O1 0.82(4) 2.10(5) 2.886(3) 159(4) 1_655
C14 H14 O4 0.93 2.54 3.408(5) 155.0 1_455
C5 H5 O8 0.98 2.52 3.372(4) 145.6 2_676
C6 H6 O5 0.98 2.42 3.393(4) 172.3 2_576
C7 H7 O8 0.98 2.49 3.236(4) 133.0 2_576

loop_
_geom_torsion_atom_site_label_1
_geom_torsion_atom_site_label_2
_geom_torsion_atom_site_label_3
_geom_torsion_atom_site_label_4
_geom_torsion
O1 C1 C2 O2 67.0(3)
C6 C1 C2 O2 -176.1(2)
O1 C1 C2 C3 -52.5(3)
C6 C1 C2 C3 64.4(3)
O2 C2 C3 O3 -65.5(3)
C1 C2 C3 O3 53.2(3)
O2 C2 C3 C4 176.3(2)
C1 C2 C3 C4 -65.0(3)
O3 C3 C4 O4 176.2(2)
C2 C3 C4 O4 -64.0(3)
O3 C3 C4 C5 -60.9(3)
C2 C3 C4 C5 59.0(3)
O4 C4 C5 O5 178.2(3)
C3 C4 C5 O5 60.3(3)
O4 C4 C5 C6 62.0(4)
C3 C4 C5 C6 -56.0(4)
O5 C5 C6 O6 -177.6(2)
C4 C5 C6 O6 -61.2(3)
O5 C5 C6 C1 -60.7(3)
C4 C5 C6 C1 55.7(3)
O1 C1 C6 O6 -177.9(2)
C2 C1 C6 O6 63.0(3)
O1 C1 C6 C5 61.3(3)
C2 C1 C6 C5 -57.8(3)
O7 C8 C9 C10 18.2(6)
O2 C8 C9 C10 -163.9(3)
O7 C8 C9 C14 -162.0(4)
O2 C8 C9 C14 15.9(5)
C14 C9 C10 C11 -1.3(6)
C8 C9 C10 C11 178.5(4)
C9 C10 C11 C12 1.3(7)
C10 C11 C12 C13 0.3(6)
C10 C11 C12 C15 179.5(4)
C11 C12 C13 C14 -1.9(6)
C15 C12 C13 C14 178.9(4)
C12 C13 C14 C9 1.9(6)
C10 C9 C14 C13 -0.2(5)
C8 C9 C14 C13 180.0(3)
O8 C16 C17 C18 -1.3(5)
O6 C16 C17 C18 -178.7(3)
O8 C16 C17 C22 175.3(4)
O6 C16 C17 C22 -2.1(4)
C22 C17 C18 C19 -0.2(5)
C16 C17 C18 C19 176.5(3)
C17 C18 C19 C20 0.0(6)
C18 C19 C20 C21 0.3(6)
C18 C19 C20 C23 -177.7(4)
C19 C20 C21 C22 -0.4(6)
C23 C20 C21 C22 177.6(4)
C20 C21 C22 C17 0.2(6)
C18 C17 C22 C21 0.1(5)
C16 C17 C22 C21 -176.4(3)
O3 C7 O1 C1 -63.4(3)
O5 C7 O1 C1 62.3(3)
C2 C1 O1 C7 57.6(3)
C6 C1 O1 C7 -61.2(3)
O7 C8 O2 C2 0.6(5)
C9 C8 O2 C2 -177.3(3)
C3 C2 O2 C8 -136.8(3)
C1 C2 O2 C8 104.7(3)
O1 C7 O3 C3 63.8(3)
O5 C7 O3 C3 -61.3(3)
C2 C3 O3 C7 -59.1(3)
C4 C3 O3 C7 60.4(3)
O3 C7 O5 C5 62.5(3)
O1 C7 O5 C5 -62.7(3)
C6 C5 O5 C7 61.3(3)
C4 C5 O5 C7 -61.1(3)
O8 C16 O6 C6 -7.8(5)
C17 C16 O6 C6 169.6(3)
C5 C6 O6 C16 -78.9(3)
C1 C6 O6 C16 163.5(3)
